data_4066781
loop_
_publ_author_name
'Garc\'ia-\'Alvarez, Roc\'io'
'D\'iez, Josefina'
'Crochet, Pascale'
'Cadierno, Victorio'

_publ_section_title
;
 Arene&#x2212;Ruthenium(II) Complexes Containing Amino&#x2212;Phosphine
 Ligands as Catalysts for Nitrile Hydration Reactions
;
_journal_issue 17
_journal_name_full Organometallics
_journal_page_first 3955
_journal_paper_doi 10.1021/om1006227
_journal_volume 29
_journal_year 2010
_chemical_compound_source synthesis
_chemical_formula_moiety 'C33 H40 Cl2 N P Ru'
_chemical_formula_sum 'C33 H40 Cl2 N P Ru'
_chemical_formula_weight 653.60
_chemical_name_systematic
;
 ?
;
_space_group_IT_number 14
_symmetry_cell_setting monoclinic
_symmetry_Int_Tables_number 14
_symmetry_space_group_name_Hall '-P 2yn'
_symmetry_space_group_name_H-M 'P 1 21/n 1'
_atom_sites_solution_hydrogens geom
_atom_sites_solution_primary direct
_atom_sites_solution_secondary difmap
_audit_creation_method SHELXL-97
_cell_angle_alpha 90.00
_cell_angle_beta 106.73
_cell_angle_gamma 90.00
_cell_formula_units_Z 4
_cell_length_a 11.637
_cell_length_b 19.735
_cell_length_c 13.992
_cell_measurement_reflns_used 12076
_cell_measurement_temperature 293(2)
_cell_measurement_theta_max 73.6870
_cell_measurement_theta_min 3.2951
_cell_volume 3077.335
_computing_cell_refinement
;
CrysAlisPro, Oxford Diffraction Ltd.,
Version 1.171.33.55 (release 05-01-2010 CrysAlis171 .NET)
(compiled Jan  5 2010,16:28:46)
;
_computing_data_collection
;
CrysAlisPro, Oxford Diffraction Ltd.,
Version 1.171.33.55 (release 05-01-2010 CrysAlis171 .NET)
(compiled Jan  5 2010,16:28:46)
;
_computing_data_reduction
;
CrysAlisPro, Oxford Diffraction Ltd.,
Version 1.171.33.55 (release 05-01-2010 CrysAlis171 .NET)
(compiled Jan  5 2010,16:28:46)
;
_computing_molecular_graphics 'PLATON (Spek, 2007)'
_computing_publication_material 'WinGX publication routines (Farrugia, 1999)'
_computing_structure_refinement 'SHELXL-97 (Sheldrick, 1997)'
_computing_structure_solution 'SIR 2004'
_diffrn_ambient_temperature 293(2)
_diffrn_detector_area_resol_mean 8.2640
_diffrn_measured_fraction_theta_full 0.969
_diffrn_measured_fraction_theta_max 0.969
_diffrn_measurement_device
; 
165 mm Onyx CCD detector in \k-geometry diffractometer
;
_diffrn_measurement_device_type 'Xcalibur, Onyx, Nova'
_diffrn_measurement_method '\f and \w scans'
_diffrn_radiation_monochromator graphite
_diffrn_radiation_source 'Nova (Cu) X-ray Source'
_diffrn_radiation_type CuK\a
_diffrn_radiation_wavelength 1.54180
_diffrn_reflns_av_R_equivalents 0.0279
_diffrn_reflns_av_sigmaI/netI 0.0215
_diffrn_reflns_limit_h_max 14
_diffrn_reflns_limit_h_min -14
_diffrn_reflns_limit_k_max 15
_diffrn_reflns_limit_k_min -23
_diffrn_reflns_limit_l_max 16
_diffrn_reflns_limit_l_min -17
_diffrn_reflns_number 17444
_diffrn_reflns_theta_full 73.81
_diffrn_reflns_theta_max 73.81
_diffrn_reflns_theta_min 3.99
_exptl_absorpt_coefficient_mu 6.373
_exptl_absorpt_correction_T_max 1.00000
_exptl_absorpt_correction_T_min 0.66253
_exptl_absorpt_correction_type multi-scan
_exptl_absorpt_process_details
;
CrysAlisPro, Oxford Diffraction Ltd.,
Version 1.171.33.55 (release 05-01-2010 CrysAlis171 .NET)
(compiled Jan  5 2010,16:28:46)
Empirical absorption correction using spherical harmonics,
 implemented in SCALE3 ABSPACK scaling algorithm.
;
_exptl_crystal_colour red
_exptl_crystal_density_diffrn 1.411
_exptl_crystal_density_method 'not measured'
_exptl_crystal_description prism
_exptl_crystal_F_000 1352
_exptl_crystal_size_max 0.125
_exptl_crystal_size_mid 0.099
_exptl_crystal_size_min 0.031
_refine_diff_density_max 0.809
_refine_diff_density_min -0.379
_refine_diff_density_rms 0.078
_refine_ls_extinction_method none
_refine_ls_goodness_of_fit_ref 1.063
_refine_ls_hydrogen_treatment mixed
_refine_ls_matrix_type full
_refine_ls_number_parameters 353
_refine_ls_number_reflns 6042
_refine_ls_number_restraints 0
_refine_ls_restrained_S_all 1.063
_refine_ls_R_factor_all 0.0417
_refine_ls_R_factor_gt 0.0348
_refine_ls_shift/su_max 0.002
_refine_ls_shift/su_mean 0.000
_refine_ls_structure_factor_coef Fsqd
_refine_ls_weighting_details 'calc w=1/[\s^2^(Fo^2^)+(0.0577P)^2^+1.1784P] where P=(Fo^2^+2Fc^2^)/3'
_refine_ls_weighting_scheme calc
_refine_ls_wR_factor_gt 0.0880
_refine_ls_wR_factor_ref 0.0961
_reflns_number_gt 5253
_reflns_number_total 6042
_reflns_threshold_expression >2\s(I)
_cod_data_source_file om1006227_si_001.cif
_cod_data_source_block 13bb
_cod_original_cell_volume 3077.3
_cod_original_sg_symbol_H-M 'P 21/n'
_cod_database_code 4066781

loop_
_symmetry_equiv_pos_as_xyz
'x, y, z'
'-x+1/2, y+1/2, -z+1/2'
'-x, -y, -z'
'x-1/2, -y-1/2, z-1/2'

loop_
_atom_site_label
_atom_site_type_symbol
_atom_site_fract_x
_atom_site_fract_y
_atom_site_fract_z
_atom_site_U_iso_or_equiv
_atom_site_adp_type
_atom_site_occupancy
_atom_site_symmetry_multiplicity
_atom_site_calc_flag
_atom_site_refinement_flags
C1 C 0.6134(3) 0.05432(16) -0.1628(2) 0.0583(7) Uani 1 1 d .
C2 C 0.5223(3) 0.03699(16) -0.1181(2) 0.0578(7) Uani 1 1 d .
H2 H 0.5071 -0.0084 -0.1090 0.069 Uiso 1 1 calc R
C3 C 0.4558(3) 0.08616(16) -0.0877(2) 0.0547(6) Uani 1 1 d .
H3 H 0.3961 0.0731 -0.0593 0.066 Uiso 1 1 calc R
C4 C 0.4769(2) 0.15660(15) -0.0991(2) 0.0503(6) Uani 1 1 d .
C5 C 0.5661(3) 0.17414(15) -0.1446(2) 0.0508(6) Uani 1 1 d .
H5 H 0.5811 0.2196 -0.1540 0.061 Uiso 1 1 calc R
C6 C 0.6334(3) 0.12346(17) -0.1761(2) 0.0546(7) Uani 1 1 d .
H6 H 0.6919 0.1361 -0.2061 0.066 Uiso 1 1 calc R
C7 C 0.6848(4) -0.0001(2) -0.1945(3) 0.0866(12) Uani 1 1 d .
H7A H 0.6370 -0.0205 -0.2552 0.130 Uiso 1 1 calc R
H7B H 0.7074 -0.0339 -0.1432 0.130 Uiso 1 1 calc R
H7C H 0.7556 0.0194 -0.2053 0.130 Uiso 1 1 calc R
C8 C 0.3936(3) 0.20997(18) -0.0778(2) 0.0610(7) Uani 1 1 d .
H8 H 0.4388 0.2522 -0.0596 0.073 Uiso 1 1 calc R
C9 C 0.2943(3) 0.2216(2) -0.1746(3) 0.0763(10) Uani 1 1 d .
H9A H 0.3290 0.2357 -0.2258 0.114 Uiso 1 1 calc R
H9B H 0.2409 0.2561 -0.1645 0.114 Uiso 1 1 calc R
H9C H 0.2504 0.1802 -0.1944 0.114 Uiso 1 1 calc R
C10 C 0.3388(5) 0.1916(3) 0.0054(3) 0.1004(16) Uani 1 1 d .
H10A H 0.2920 0.1510 -0.0122 0.151 Uiso 1 1 calc R
H10B H 0.2882 0.2279 0.0147 0.151 Uiso 1 1 calc R
H10C H 0.4016 0.1843 0.0662 0.151 Uiso 1 1 calc R
C11 C 0.9561(3) 0.15273(14) 0.1378(2) 0.0497(6) Uani 1 1 d .
C12 C 0.9382(3) 0.12773(19) 0.2245(2) 0.0623(7) Uani 1 1 d .
H12 H 0.8607 0.1191 0.2276 0.075 Uiso 1 1 calc R
C13 C 1.0356(4) 0.1155(2) 0.3073(3) 0.0725(9) Uani 1 1 d .
H13 H 1.0228 0.0984 0.3653 0.087 Uiso 1 1 calc R
C14 C 1.1505(3) 0.1283(2) 0.3048(3) 0.0696(8) Uani 1 1 d .
H14 H 1.2151 0.1207 0.3609 0.084 Uiso 1 1 calc R
C15 C 1.1689(3) 0.15235(19) 0.2187(3) 0.0675(8) Uani 1 1 d .
H15 H 1.2468 0.1604 0.2162 0.081 Uiso 1 1 calc R
C16 C 1.0732(3) 0.16482(18) 0.1354(2) 0.0597(7) Uani 1 1 d .
H16 H 1.0871 0.1814 0.0774 0.072 Uiso 1 1 calc R
C17 C 0.8971(3) 0.17595(16) -0.0715(2) 0.0524(6) Uani 1 1 d .
C18 C 0.8939(3) 0.2321(2) -0.1322(2) 0.0653(8) Uani 1 1 d .
H18 H 0.8624 0.2729 -0.1179 0.078 Uiso 1 1 calc R
C19 C 0.9378(4) 0.2272(3) -0.2139(3) 0.0863(12) Uani 1 1 d .
H19 H 0.9363 0.2649 -0.2541 0.104 Uiso 1 1 calc R
C20 C 0.9831(4) 0.1673(3) -0.2361(3) 0.0921(14) Uani 1 1 d .
H20 H 1.0107 0.1643 -0.2921 0.111 Uiso 1 1 calc R
C21 C 0.9884(4) 0.1113(3) -0.1760(3) 0.0851(12) Uani 1 1 d .
H21 H 1.0205 0.0709 -0.1908 0.102 Uiso 1 1 calc R
C22 C 0.9455(3) 0.1156(2) -0.0934(3) 0.0685(9) Uani 1 1 d .
H22 H 0.9492 0.0780 -0.0526 0.082 Uiso 1 1 calc R
C23 C 0.8055(2) 0.26464(14) 0.0573(2) 0.0473(6) Uani 1 1 d .
C24 C 0.6919(3) 0.28730(15) 0.0542(2) 0.0501(6) Uani 1 1 d .
H24 H 0.6273 0.2576 0.0359 0.060 Uiso 1 1 calc R
C25 C 0.6733(3) 0.35382(15) 0.0782(2) 0.0529(6) Uani 1 1 d .
H25 H 0.5959 0.3682 0.0741 0.063 Uiso 1 1 calc R
C26 C 0.7674(3) 0.39918(15) 0.1081(2) 0.0543(6) Uani 1 1 d .
C27 C 0.8805(3) 0.37695(16) 0.1096(3) 0.0586(7) Uani 1 1 d .
H27 H 0.9447 0.4070 0.1275 0.070 Uiso 1 1 calc R
C28 C 0.9003(3) 0.31056(15) 0.0848(2) 0.0547(6) Uani 1 1 d .
H28 H 0.9773 0.2967 0.0867 0.066 Uiso 1 1 calc R
C29 C 0.7447(4) 0.46917(18) 0.1451(3) 0.0717(9) Uani 1 1 d .
H29A H 0.6665 0.4848 0.1053 0.086 Uiso 1 1 calc R
H29B H 0.7418 0.4650 0.2135 0.086 Uiso 1 1 calc R
C30 C 0.8053(4) 0.56608(19) 0.0546(3) 0.0749(10) Uani 1 1 d .
C31 C 0.8015(6) 0.5258(3) -0.0375(4) 0.1113(18) Uani 1 1 d .
H31A H 0.8783 0.5052 -0.0300 0.167 Uiso 1 1 calc R
H31B H 0.7823 0.5553 -0.0944 0.167 Uiso 1 1 calc R
H31C H 0.7413 0.4911 -0.0467 0.167 Uiso 1 1 calc R
C32 C 0.6875(5) 0.6037(2) 0.0401(5) 0.1000(15) Uani 1 1 d .
H32A H 0.6219 0.5724 0.0187 0.150 Uiso 1 1 calc R
H32B H 0.6801 0.6383 -0.0095 0.150 Uiso 1 1 calc R
H32C H 0.6862 0.6241 0.1021 0.150 Uiso 1 1 calc R
C33 C 0.9071(6) 0.6157(2) 0.0760(5) 0.113(2) Uani 1 1 d .
H33A H 0.9121 0.6390 0.1372 0.169 Uiso 1 1 calc R
H33B H 0.8935 0.6478 0.0224 0.169 Uiso 1 1 calc R
H33C H 0.9808 0.5919 0.0819 0.169 Uiso 1 1 calc R
N1 N 0.8329(3) 0.52000(15) 0.1416(3) 0.0695(7) Uani 1 1 d .
P1 P 0.82836(6) 0.17535(3) 0.03061(5) 0.04398(15) Uani 1 1 d .
Cl1 Cl 0.78021(7) 0.01540(4) 0.05800(6) 0.06346(19) Uani 1 1 d .
Cl2 Cl 0.62446(7) 0.13070(4) 0.14443(5) 0.05826(17) Uani 1 1 d .
Ru1 Ru 0.652871(17) 0.108512(10) -0.017616(14) 0.04391(9) Uani 1 1 d .
H1N H 0.855(5) 0.545(3) 0.207(5) 0.13(2) Uiso 1 1 d .

loop_
_atom_site_aniso_label
_atom_site_aniso_U_11
_atom_site_aniso_U_22
_atom_site_aniso_U_33
_atom_site_aniso_U_23
_atom_site_aniso_U_13
_atom_site_aniso_U_12
C1 0.0704(18) 0.0572(17) 0.0435(14) -0.0121(12) 0.0101(13) 0.0001(14)
C2 0.0640(17) 0.0493(15) 0.0520(16) -0.0062(12) 0.0040(13) -0.0099(13)
C3 0.0492(14) 0.0608(17) 0.0499(15) 0.0011(13) 0.0075(12) -0.0126(13)
C4 0.0513(14) 0.0521(15) 0.0433(13) 0.0004(11) 0.0068(11) -0.0041(11)
C5 0.0604(15) 0.0483(14) 0.0395(13) 0.0050(11) 0.0076(11) -0.0035(12)
C6 0.0576(15) 0.0717(18) 0.0341(12) -0.0017(12) 0.0124(11) -0.0046(13)
C7 0.106(3) 0.079(2) 0.073(2) -0.022(2) 0.023(2) 0.016(2)
C8 0.0588(16) 0.0631(18) 0.0580(17) -0.0057(14) 0.0114(13) 0.0062(14)
C9 0.068(2) 0.086(3) 0.069(2) -0.0028(18) 0.0092(17) 0.0176(18)
C10 0.106(3) 0.135(4) 0.071(3) 0.010(3) 0.042(2) 0.045(3)
C11 0.0517(14) 0.0479(14) 0.0473(14) -0.0011(11) 0.0108(11) -0.0008(11)
C12 0.0574(16) 0.076(2) 0.0533(17) 0.0040(15) 0.0157(13) -0.0003(15)
C13 0.074(2) 0.090(3) 0.0489(17) 0.0112(16) 0.0102(15) 0.0014(18)
C14 0.0630(18) 0.074(2) 0.0615(19) -0.0015(16) 0.0012(15) 0.0050(16)
C15 0.0519(16) 0.078(2) 0.069(2) -0.0065(17) 0.0123(14) 0.0011(15)
C16 0.0532(15) 0.0697(19) 0.0554(17) 0.0008(14) 0.0143(13) -0.0012(14)
C17 0.0476(13) 0.0663(17) 0.0434(14) -0.0013(12) 0.0131(11) -0.0019(12)
C18 0.0680(18) 0.080(2) 0.0534(17) 0.0099(15) 0.0253(14) 0.0008(16)
C19 0.094(3) 0.116(3) 0.057(2) 0.017(2) 0.0353(19) 0.000(2)
C20 0.078(2) 0.150(4) 0.058(2) -0.003(2) 0.0365(19) 0.010(3)
C21 0.075(2) 0.117(4) 0.068(2) -0.018(2) 0.0272(19) 0.021(2)
C22 0.0656(19) 0.082(2) 0.0610(19) -0.0036(16) 0.0230(16) 0.0086(16)
C23 0.0511(13) 0.0487(14) 0.0433(13) 0.0010(11) 0.0156(11) -0.0052(11)
C24 0.0528(14) 0.0520(15) 0.0462(14) -0.0020(11) 0.0155(11) -0.0066(11)
C25 0.0562(15) 0.0535(16) 0.0516(15) 0.0033(12) 0.0196(12) 0.0035(12)
C26 0.0653(17) 0.0480(15) 0.0502(15) 0.0013(11) 0.0175(13) -0.0017(12)
C27 0.0604(16) 0.0491(15) 0.0638(18) -0.0011(13) 0.0138(14) -0.0107(13)
C28 0.0493(14) 0.0532(16) 0.0621(17) 0.0016(13) 0.0170(12) -0.0039(12)
C29 0.087(2) 0.0598(19) 0.074(2) -0.0043(16) 0.0317(19) 0.0027(17)
C30 0.094(3) 0.0593(19) 0.082(2) -0.0027(17) 0.042(2) 0.0041(18)
C31 0.176(6) 0.087(3) 0.081(3) -0.003(2) 0.053(3) 0.013(3)
C32 0.112(4) 0.084(3) 0.111(4) 0.021(3) 0.043(3) 0.023(3)
C33 0.137(5) 0.075(3) 0.150(6) -0.002(3) 0.080(4) -0.020(3)
N1 0.0852(19) 0.0513(15) 0.0722(19) -0.0097(13) 0.0227(15) -0.0049(13)
P1 0.0462(3) 0.0461(3) 0.0407(3) 0.0012(2) 0.0142(3) -0.0024(3)
Cl1 0.0647(4) 0.0476(4) 0.0714(5) 0.0084(3) 0.0090(3) 0.0014(3)
Cl2 0.0638(4) 0.0695(4) 0.0430(3) 0.0003(3) 0.0179(3) -0.0091(3)
Ru1 0.04917(13) 0.04166(13) 0.04065(12) 0.00088(7) 0.01252(8) -0.00401(7)

loop_
_atom_type_symbol
_atom_type_description
_atom_type_scat_dispersion_real
_atom_type_scat_dispersion_imag
_atom_type_scat_source
C C 0.0181 0.0091 'International Tables Vol C Tables 4.2.6.8 and 6.1.1.4'
H H 0.0000 0.0000 'International Tables Vol C Tables 4.2.6.8 and 6.1.1.4'
N N 0.0311 0.0180 'International Tables Vol C Tables 4.2.6.8 and 6.1.1.4'
P P 0.2955 0.4335 'International Tables Vol C Tables 4.2.6.8 and 6.1.1.4'
Cl Cl 0.3639 0.7018 'International Tables Vol C Tables 4.2.6.8 and 6.1.1.4'
Ru Ru 0.0552 3.2960 'International Tables Vol C Tables 4.2.6.8 and 6.1.1.4'

loop_
_geom_angle_atom_site_label_1
_geom_angle_atom_site_label_2
_geom_angle_atom_site_label_3
_geom_angle
C6 C1 C2 117.8(3)
C6 C1 C7 121.9(3)
C2 C1 C7 120.3(3)
C6 C1 Ru1 69.85(16)
C2 C1 Ru1 72.37(17)
C7 C1 Ru1 128.9(3)
C3 C2 C1 121.5(3)
C3 C2 Ru1 72.81(17)
C1 C2 Ru1 70.62(16)
C3 C2 H2 119.3
C1 C2 H2 119.3
Ru1 C2 H2 129.9
C2 C3 C4 121.2(3)
C2 C3 Ru1 71.49(17)
C4 C3 Ru1 70.92(15)
C2 C3 H3 119.4
C4 C3 H3 119.4
Ru1 C3 H3 131.1
C5 C4 C3 117.6(3)
C5 C4 C8 120.9(3)
C3 C4 C8 120.8(3)
C5 C4 Ru1 69.54(16)
C3 C4 Ru1 72.15(16)
C8 C4 Ru1 137.2(2)
C4 C5 C6 120.8(3)
C4 C5 Ru1 73.53(16)
C6 C5 Ru1 70.66(16)
C4 C5 H5 119.6
C6 C5 H5 119.6
Ru1 C5 H5 128.5
C1 C6 C5 121.1(3)
C1 C6 Ru1 72.97(17)
C5 C6 Ru1 71.59(16)
C1 C6 H6 119.4
C5 C6 H6 119.4
Ru1 C6 H6 128.2
C1 C7 H7A 109.5
C1 C7 H7B 109.5
H7A C7 H7B 109.5
C1 C7 H7C 109.5
H7A C7 H7C 109.5
H7B C7 H7C 109.5
C4 C8 C9 107.1(3)
C4 C8 C10 114.6(3)
C9 C8 C10 109.8(3)
C4 C8 H8 108.4
C9 C8 H8 108.4
C10 C8 H8 108.4
C8 C9 H9A 109.5
C8 C9 H9B 109.5
H9A C9 H9B 109.5
C8 C9 H9C 109.5
H9A C9 H9C 109.5
H9B C9 H9C 109.5
C8 C10 H10A 109.5
C8 C10 H10B 109.5
H10A C10 H10B 109.5
C8 C10 H10C 109.5
H10A C10 H10C 109.5
H10B C10 H10C 109.5
C12 C11 C16 118.6(3)
C12 C11 P1 120.8(2)
C16 C11 P1 120.4(2)
C11 C12 C13 120.0(3)
C11 C12 H12 120.0
C13 C12 H12 120.0
C14 C13 C12 121.0(3)
C14 C13 H13 119.5
C12 C13 H13 119.5
C15 C14 C13 119.2(3)
C15 C14 H14 120.4
C13 C14 H14 120.4
C14 C15 C16 120.8(3)
C14 C15 H15 119.6
C16 C15 H15 119.6
C15 C16 C11 120.3(3)
C15 C16 H16 119.8
C11 C16 H16 119.8
C22 C17 C18 119.3(3)
C22 C17 P1 117.6(3)
C18 C17 P1 122.8(2)
C19 C18 C17 119.9(4)
C19 C18 H18 120.0
C17 C18 H18 120.0
C20 C19 C18 120.4(4)
C20 C19 H19 119.8
C18 C19 H19 119.8
C19 C20 C21 120.5(3)
C19 C20 H20 119.8
C21 C20 H20 119.8
C20 C21 C22 119.7(4)
C20 C21 H21 120.2
C22 C21 H21 120.2
C21 C22 C17 120.1(4)
C21 C22 H22 119.9
C17 C22 H22 119.9
C24 C23 C28 118.1(3)
C24 C23 P1 119.8(2)
C28 C23 P1 122.1(2)
C23 C24 C25 120.8(3)
C23 C24 H24 119.6
C25 C24 H24 119.6
C26 C25 C24 121.4(3)
C26 C25 H25 119.3
C24 C25 H25 119.3
C27 C26 C25 117.9(3)
C27 C26 C29 122.7(3)
C25 C26 C29 119.3(3)
C26 C27 C28 121.4(3)
C26 C27 H27 119.3
C28 C27 H27 119.3
C27 C28 C23 120.4(3)
C27 C28 H28 119.8
C23 C28 H28 119.8
N1 C29 C26 115.0(3)
N1 C29 H29A 108.5
C26 C29 H29A 108.5
N1 C29 H29B 108.5
C26 C29 H29B 108.5
H29A C29 H29B 107.5
N1 C30 C33 105.4(4)
N1 C30 C31 109.0(3)
C33 C30 C31 110.1(4)
N1 C30 C32 112.5(3)
C33 C30 C32 109.8(4)
C31 C30 C32 109.9(5)
C30 C31 H31A 109.5
C30 C31 H31B 109.5
H31A C31 H31B 109.5
C30 C31 H31C 109.5
H31A C31 H31C 109.5
H31B C31 H31C 109.5
C30 C32 H32A 109.5
C30 C32 H32B 109.5
H32A C32 H32B 109.5
C30 C32 H32C 109.5
H32A C32 H32C 109.5
H32B C32 H32C 109.5
C30 C33 H33A 109.5
C30 C33 H33B 109.5
H33A C33 H33B 109.5
C30 C33 H33C 109.5
H33A C33 H33C 109.5
H33B C33 H33C 109.5
C29 N1 C30 117.8(3)
C29 N1 H1N 108(3)
C30 N1 H1N 112(3)
C17 P1 C23 105.92(13)
C17 P1 C11 101.89(13)
C23 P1 C11 101.41(13)
C17 P1 Ru1 108.53(10)
C23 P1 Ru1 115.48(9)
C11 P1 Ru1 121.86(9)
C6 Ru1 C5 37.75(12)
C6 Ru1 C1 37.18(12)
C5 Ru1 C1 67.57(12)
C6 Ru1 C2 66.14(12)
C5 Ru1 C2 78.09(11)
C1 Ru1 C2 37.01(13)
C6 Ru1 C4 67.33(11)
C5 Ru1 C4 36.93(11)
C1 Ru1 C4 79.68(11)
C2 Ru1 C4 66.08(11)
C6 Ru1 C3 77.90(11)
C5 Ru1 C3 65.91(11)
C1 Ru1 C3 66.00(12)
C2 Ru1 C3 35.70(12)
C4 Ru1 C3 36.93(11)
C6 Ru1 P1 92.46(8)
C5 Ru1 P1 93.44(8)
C1 Ru1 P1 117.65(9)
C2 Ru1 P1 154.61(9)
C4 Ru1 P1 119.73(8)
C3 Ru1 P1 156.67(8)
C6 Ru1 Cl1 114.86(9)
C5 Ru1 Cl1 152.60(8)
C1 Ru1 Cl1 88.48(9)
C2 Ru1 Cl1 90.87(9)
C4 Ru1 Cl1 154.37(8)
C3 Ru1 Cl1 117.44(8)
P1 Ru1 Cl1 85.90(3)
C6 Ru1 Cl2 157.47(9)
C5 Ru1 Cl2 119.72(8)
C1 Ru1 Cl2 153.34(9)
C2 Ru1 Cl2 116.69(9)
C4 Ru1 Cl2 92.80(8)
C3 Ru1 Cl2 92.67(8)
P1 Ru1 Cl2 88.36(2)
Cl1 Ru1 Cl2 87.66(3)

loop_
_geom_bond_atom_site_label_1
_geom_bond_atom_site_label_2
_geom_bond_distance
C1 C6 1.406(5)
C1 C2 1.419(5)
C1 C7 1.500(5)
C1 Ru1 2.224(3)
C2 C3 1.383(5)
C2 Ru1 2.247(3)
C2 H2 0.9300
C3 C4 1.429(4)
C3 Ru1 2.263(3)
C3 H3 0.9300
C4 C5 1.408(4)
C4 C8 1.519(4)
C4 Ru1 2.247(3)
C5 C6 1.417(4)
C5 Ru1 2.195(3)
C5 H5 0.9300
C6 Ru1 2.183(3)
C6 H6 0.9300
C7 H7A 0.9600
C7 H7B 0.9600
C7 H7C 0.9600
C8 C9 1.523(5)
C8 C10 1.524(6)
C8 H8 0.9800
C9 H9A 0.9600
C9 H9B 0.9600
C9 H9C 0.9600
C10 H10A 0.9600
C10 H10B 0.9600
C10 H10C 0.9600
C11 C12 1.381(4)
C11 C16 1.393(4)
C11 P1 1.837(3)
C12 C13 1.389(5)
C12 H12 0.9300
C13 C14 1.370(6)
C13 H13 0.9300
C14 C15 1.367(6)
C14 H14 0.9300
C15 C16 1.383(5)
C15 H15 0.9300
C16 H16 0.9300
C17 C22 1.389(5)
C17 C18 1.390(5)
C17 P1 1.827(3)
C18 C19 1.383(5)
C18 H18 0.9300
C19 C20 1.366(7)
C19 H19 0.9300
C20 C21 1.379(7)
C20 H20 0.9300
C21 C22 1.387(5)
C21 H21 0.9300
C22 H22 0.9300
C23 C24 1.385(4)
C23 C28 1.394(4)
C23 P1 1.837(3)
C24 C25 1.387(4)
C24 H24 0.9300
C25 C26 1.383(5)
C25 H25 0.9300
C26 C27 1.382(5)
C26 C29 1.525(5)
C27 C28 1.391(5)
C27 H27 0.9300
C28 H28 0.9300
C29 N1 1.446(5)
C29 H29A 0.9700
C29 H29B 0.9700
C30 N1 1.479(5)
C30 C33 1.498(7)
C30 C31 1.503(6)
C30 C32 1.520(7)
C31 H31A 0.9600
C31 H31B 0.9600
C31 H31C 0.9600
C32 H32A 0.9600
C32 H32B 0.9600
C32 H32C 0.9600
C33 H33A 0.9600
C33 H33B 0.9600
C33 H33C 0.9600
N1 H1N 1.01(6)
P1 Ru1 2.3605(7)
Cl1 Ru1 2.4061(7)
Cl2 Ru1 2.4236(7)

loop_
_geom_torsion_atom_site_label_1
_geom_torsion_atom_site_label_2
_geom_torsion_atom_site_label_3
_geom_torsion_atom_site_label_4
_geom_torsion
C6 C1 C2 C3 -0.5(4)
C7 C1 C2 C3 179.6(3)
Ru1 C1 C2 C3 54.4(3)
C6 C1 C2 Ru1 -54.8(2)
C7 C1 C2 Ru1 125.3(3)
C1 C2 C3 C4 -0.7(4)
Ru1 C2 C3 C4 52.7(2)
C1 C2 C3 Ru1 -53.4(3)
C2 C3 C4 C5 1.4(4)
Ru1 C3 C4 C5 54.4(2)
C2 C3 C4 C8 172.2(3)
Ru1 C3 C4 C8 -134.8(3)
C2 C3 C4 Ru1 -52.9(3)
C3 C4 C5 C6 -1.0(4)
C8 C4 C5 C6 -171.8(3)
Ru1 C4 C5 C6 54.6(2)
C3 C4 C5 Ru1 -55.7(2)
C8 C4 C5 Ru1 133.5(3)
C2 C1 C6 C5 0.9(4)
C7 C1 C6 C5 -179.2(3)
Ru1 C1 C6 C5 -55.2(2)
C2 C1 C6 Ru1 56.1(2)
C7 C1 C6 Ru1 -124.0(3)
C4 C5 C6 C1 -0.1(4)
Ru1 C5 C6 C1 55.9(3)
C4 C5 C6 Ru1 -56.0(2)
C5 C4 C8 C9 81.6(4)
C3 C4 C8 C9 -88.9(4)
Ru1 C4 C8 C9 174.3(3)
C5 C4 C8 C10 -156.4(3)
C3 C4 C8 C10 33.1(5)
Ru1 C4 C8 C10 -63.7(5)
C16 C11 C12 C13 0.4(5)
P1 C11 C12 C13 -175.3(3)
C11 C12 C13 C14 0.4(6)
C12 C13 C14 C15 -1.1(6)
C13 C14 C15 C16 1.0(6)
C14 C15 C16 C11 -0.3(6)
C12 C11 C16 C15 -0.4(5)
P1 C11 C16 C15 175.3(3)
C22 C17 C18 C19 0.6(5)
P1 C17 C18 C19 -173.9(3)
C17 C18 C19 C20 0.7(6)
C18 C19 C20 C21 -1.5(7)
C19 C20 C21 C22 1.0(7)
C20 C21 C22 C17 0.2(6)
C18 C17 C22 C21 -1.0(5)
P1 C17 C22 C21 173.8(3)
C28 C23 C24 C25 -0.1(4)
P1 C23 C24 C25 177.3(2)
C23 C24 C25 C26 -1.5(4)
C24 C25 C26 C27 2.5(4)
C24 C25 C26 C29 -173.0(3)
C25 C26 C27 C28 -1.9(5)
C29 C26 C27 C28 173.4(3)
C26 C27 C28 C23 0.3(5)
C24 C23 C28 C27 0.7(4)
P1 C23 C28 C27 -176.6(2)
C27 C26 C29 N1 25.3(5)
C25 C26 C29 N1 -159.5(3)
C26 C29 N1 C30 97.0(4)
C33 C30 N1 C29 175.6(3)
C31 C30 N1 C29 -66.3(5)
C32 C30 N1 C29 55.9(5)
C22 C17 P1 C23 167.6(3)
C18 C17 P1 C23 -17.8(3)
C22 C17 P1 C11 61.9(3)
C18 C17 P1 C11 -123.5(3)
C22 C17 P1 Ru1 -67.8(3)
C18 C17 P1 Ru1 106.8(3)
C24 C23 P1 C17 124.0(2)
C28 C23 P1 C17 -58.7(3)
C24 C23 P1 C11 -130.0(2)
C28 C23 P1 C11 47.3(3)
C24 C23 P1 Ru1 3.9(3)
C28 C23 P1 Ru1 -178.8(2)
C12 C11 P1 C17 -161.1(3)
C16 C11 P1 C17 23.2(3)
C12 C11 P1 C23 89.7(3)
C16 C11 P1 C23 -86.0(3)
C12 C11 P1 Ru1 -40.3(3)
C16 C11 P1 Ru1 144.1(2)
C1 C6 Ru1 C5 -132.2(3)
C5 C6 Ru1 C1 132.2(3)
C1 C6 Ru1 C2 -30.48(19)
C5 C6 Ru1 C2 101.7(2)
C1 C6 Ru1 C4 -103.3(2)
C5 C6 Ru1 C4 28.90(17)
C1 C6 Ru1 C3 -66.06(19)
C5 C6 Ru1 C3 66.11(18)
C1 C6 Ru1 P1 135.39(18)
C5 C6 Ru1 P1 -92.44(17)
C1 C6 Ru1 Cl1 48.8(2)
C5 C6 Ru1 Cl1 -179.06(14)
C1 C6 Ru1 Cl2 -132.9(2)
C5 C6 Ru1 Cl2 -0.8(3)
C4 C5 Ru1 C6 132.1(3)
C4 C5 Ru1 C1 103.10(19)
C6 C5 Ru1 C1 -28.99(18)
C4 C5 Ru1 C2 65.84(18)
C6 C5 Ru1 C2 -66.25(19)
C6 C5 Ru1 C4 -132.1(3)
C4 C5 Ru1 C3 30.41(17)
C6 C5 Ru1 C3 -101.7(2)
C4 C5 Ru1 P1 -138.33(16)
C6 C5 Ru1 P1 89.58(17)
C4 C5 Ru1 Cl1 133.95(17)
C6 C5 Ru1 Cl1 1.9(3)
C4 C5 Ru1 Cl2 -48.26(18)
C6 C5 Ru1 Cl2 179.66(15)
C2 C1 Ru1 C6 -129.6(3)
C7 C1 Ru1 C6 115.3(4)
C6 C1 Ru1 C5 29.40(18)
C2 C1 Ru1 C5 -100.2(2)
C7 C1 Ru1 C5 144.7(4)
C6 C1 Ru1 C2 129.6(3)
C7 C1 Ru1 C2 -115.1(4)
C6 C1 Ru1 C4 65.90(19)
C2 C1 Ru1 C4 -63.69(19)
C7 C1 Ru1 C4 -178.8(4)
C6 C1 Ru1 C3 102.0(2)
C2 C1 Ru1 C3 -27.62(18)
C7 C1 Ru1 C3 -142.7(4)
C6 C1 Ru1 P1 -52.4(2)
C2 C1 Ru1 P1 178.03(16)
C7 C1 Ru1 P1 62.9(4)
C6 C1 Ru1 Cl1 -136.94(18)
C2 C1 Ru1 Cl1 93.47(18)
C7 C1 Ru1 Cl1 -21.6(4)
C6 C1 Ru1 Cl2 141.31(19)
C2 C1 Ru1 Cl2 11.7(3)
C7 C1 Ru1 Cl2 -103.4(4)
C3 C2 Ru1 C6 -102.9(2)
C1 C2 Ru1 C6 30.61(19)
C3 C2 Ru1 C5 -65.07(19)
C1 C2 Ru1 C5 68.40(19)
C3 C2 Ru1 C1 -133.5(3)
C3 C2 Ru1 C4 -28.23(18)
C1 C2 Ru1 C4 105.3(2)
C1 C2 Ru1 C3 133.5(3)
C3 C2 Ru1 P1 -137.54(19)
C1 C2 Ru1 P1 -4.1(3)
C3 C2 Ru1 Cl1 140.21(18)
C1 C2 Ru1 Cl1 -86.32(18)
C3 C2 Ru1 Cl2 52.4(2)
C1 C2 Ru1 Cl2 -174.14(16)
C5 C4 Ru1 C6 -29.50(18)
C3 C4 Ru1 C6 100.24(19)
C8 C4 Ru1 C6 -143.4(3)
C3 C4 Ru1 C5 129.7(3)
C8 C4 Ru1 C5 -113.9(4)
C5 C4 Ru1 C1 -66.22(18)
C3 C4 Ru1 C1 63.52(18)
C8 C4 Ru1 C1 179.9(3)
C5 C4 Ru1 C2 -102.39(19)
C3 C4 Ru1 C2 27.34(18)
C8 C4 Ru1 C2 143.7(4)
C5 C4 Ru1 C3 -129.7(3)
C8 C4 Ru1 C3 116.4(4)
C5 C4 Ru1 P1 49.84(18)
C3 C4 Ru1 P1 179.57(14)
C8 C4 Ru1 P1 -64.0(3)
C5 C4 Ru1 Cl1 -130.01(18)
C3 C4 Ru1 Cl1 -0.3(3)
C8 C4 Ru1 Cl1 116.1(3)
C5 C4 Ru1 Cl2 139.55(16)
C3 C4 Ru1 Cl2 -90.71(17)
C8 C4 Ru1 Cl2 25.7(3)
C2 C3 Ru1 C6 65.8(2)
C4 C3 Ru1 C6 -68.23(18)
C2 C3 Ru1 C5 103.6(2)
C4 C3 Ru1 C5 -30.41(17)
C2 C3 Ru1 C1 28.56(19)
C4 C3 Ru1 C1 -105.43(19)
C4 C3 Ru1 C2 -134.0(3)
C2 C3 Ru1 C4 134.0(3)
C2 C3 Ru1 P1 133.1(2)
C4 C3 Ru1 P1 -0.9(3)
C2 C3 Ru1 Cl1 -46.1(2)
C4 C3 Ru1 Cl1 179.87(14)
C2 C3 Ru1 Cl2 -134.89(18)
C4 C3 Ru1 Cl2 91.11(16)
C17 P1 Ru1 C6 -23.63(14)
C23 P1 Ru1 C6 95.06(13)
C11 P1 Ru1 C6 -141.29(14)
C17 P1 Ru1 C5 -61.43(13)
C23 P1 Ru1 C5 57.27(12)
C11 P1 Ru1 C5 -179.08(14)
C17 P1 Ru1 C1 4.99(15)
C23 P1 Ru1 C1 123.69(13)
C11 P1 Ru1 C1 -112.66(15)
C17 P1 Ru1 C2 7.8(2)
C23 P1 Ru1 C2 126.5(2)
C11 P1 Ru1 C2 -109.9(2)
C17 P1 Ru1 C4 -88.81(14)
C23 P1 Ru1 C4 29.89(13)
C11 P1 Ru1 C4 153.53(14)
C17 P1 Ru1 C3 -88.2(2)
C23 P1 Ru1 C3 30.5(2)
C11 P1 Ru1 C3 154.2(2)
C17 P1 Ru1 Cl1 91.12(11)
C23 P1 Ru1 Cl1 -150.18(10)
C11 P1 Ru1 Cl1 -26.53(11)
C17 P1 Ru1 Cl2 178.90(11)
C23 P1 Ru1 Cl2 -62.41(10)
C11 P1 Ru1 Cl2 61.24(11)
